data_7236339
loop_
_publ_author_name
'Jeoung, Sungeun'
'Sahgong, Sun Hye'
'Kim, Jae Hyung'
'Hwang, Soo Min'
'Kim, Youngsik'
'Moon, Hoi Ri'

_publ_section_title
;
 Upcycling of nonporous coordination polymers: controllable-conversion
 toward porosity-tuned N-doped carbons and their electrocatalytic activity
 in seawater batteries
;
_journal_issue 35
_journal_name_full 'Journal of Materials Chemistry A'
_journal_page_first 13468
_journal_paper_doi 10.1039/C6TA05102B
_journal_volume 4
_journal_year 2016
_chemical_formula_moiety 'C104 H88 N24 O20 Zn4'
_chemical_formula_sum 'C104 H88 N24 O20 Zn4'
_chemical_formula_weight 2255.46
_chemical_name_common ZnMOFazo
_space_group_crystal_system triclinic
_space_group_IT_number 2
_space_group_name_Hall '-P 1'
_space_group_name_H-M_alt 'P -1'
_atom_sites_solution_hydrogens geom
_audit_creation_method SHELXL-2014/7
_audit_update_record
;
2016-05-19 deposited with the CCDC.
2016-08-01 downloaded from the CCDC.
;
_cell_angle_alpha 89.57(3)
_cell_angle_beta 78.43(3)
_cell_angle_gamma 70.48(3)
_cell_formula_units_Z 2
_cell_length_a 15.014(3)
_cell_length_b 18.539(4)
_cell_length_c 19.763(4)
_cell_measurement_reflns_used 32101
_cell_measurement_temperature 173(2)
_cell_measurement_theta_max 54.95
_cell_measurement_theta_min 6.02
_cell_volume 5069(2)
_computing_cell_refinement 'Rigaku Rapid Auto'
_computing_data_collection 'Rigaku Rapid Auto'
_computing_data_reduction 'Rigaku Rapid Auto'
_computing_molecular_graphics ORTEP
_computing_publication_material CIFTAB
_computing_structure_refinement SHELXL
_computing_structure_solution SHELXT
_diffrn_ambient_temperature 173(2)
_diffrn_measured_fraction_theta_full 0.988
_diffrn_measured_fraction_theta_max 0.971
_diffrn_measurement_device_type 'imaging plate'
_diffrn_measurement_method 'omega scans'
_diffrn_radiation_type MoK\a
_diffrn_radiation_wavelength 0.71073
_diffrn_reflns_av_R_equivalents 0.0488
_diffrn_reflns_av_unetI/netI 0.0700
_diffrn_reflns_Laue_measured_fraction_full 0.988
_diffrn_reflns_Laue_measured_fraction_max 0.971
_diffrn_reflns_limit_h_max 19
_diffrn_reflns_limit_h_min -19
_diffrn_reflns_limit_k_max 24
_diffrn_reflns_limit_k_min -23
_diffrn_reflns_limit_l_max 25
_diffrn_reflns_limit_l_min -25
_diffrn_reflns_number 49468
_diffrn_reflns_point_group_measured_fraction_full 0.988
_diffrn_reflns_point_group_measured_fraction_max 0.971
_diffrn_reflns_theta_full 25.242
_diffrn_reflns_theta_max 27.476
_diffrn_reflns_theta_min 3.011
_diffrn_source 'fine-focus sealed tube'
_exptl_absorpt_coefficient_mu 1.019
_exptl_absorpt_correction_T_max 0.955
_exptl_absorpt_correction_T_min 0.876
_exptl_absorpt_correction_type multi-scan
_exptl_absorpt_process_details 'Rigaku Rapid Auto'
_exptl_crystal_colour orange
_exptl_crystal_density_diffrn 1.478
_exptl_crystal_description plate
_exptl_crystal_F_000 2320
_exptl_crystal_recrystallization_method self-assembly
_exptl_crystal_size_max 0.134
_exptl_crystal_size_mid 0.120
_exptl_crystal_size_min 0.046
_refine_diff_density_max 0.755
_refine_diff_density_min -0.693
_refine_diff_density_rms 0.132
_refine_ls_extinction_method 'SHELXL-2014/7 (Sheldrick 2014'
_refine_ls_goodness_of_fit_ref 1.084
_refine_ls_hydrogen_treatment constr
_refine_ls_matrix_type full
_refine_ls_number_parameters 1369
_refine_ls_number_reflns 22567
_refine_ls_number_restraints 0
_refine_ls_restrained_S_all 1.084
_refine_ls_R_factor_all 0.0906
_refine_ls_R_factor_gt 0.0499
_refine_ls_shift/su_max 0.001
_refine_ls_shift/su_mean 0.000
_refine_ls_structure_factor_coef Fsqd
_refine_ls_weighting_details 'w=1/[\s^2^(Fo^2^)+(0.0814P)^2^+4.3284P] where P=(Fo^2^+2Fc^2^)/3'
_refine_ls_weighting_scheme calc
_refine_ls_wR_factor_gt 0.1367
_refine_ls_wR_factor_ref 0.1693
_reflns_Friedel_coverage 0.000
_reflns_number_gt 15017
_reflns_number_total 22567
_reflns_threshold_expression 'I > 2\s(I)'
_cod_data_source_file c6ta05102b2.cif
_cod_data_source_block ZnMOFazo
_cod_original_cell_volume 5068(2)
_cod_database_code 7236339
_shelx_shelxl_version_number 2014/7
_shelx_space_group_comment
;
The symmetry employed for this shelxl refinement is uniquely defined
by the following loop, which should always be used as a source of
symmetry information in preference to the above space-group names.
They are only intended as comments.
;

loop_
_space_group_symop_operation_xyz
'x, y, z'
'-x, -y, -z'

loop_
_atom_site_label
_atom_site_type_symbol
_atom_site_fract_x
_atom_site_fract_y
_atom_site_fract_z
_atom_site_U_iso_or_equiv
_atom_site_adp_type
_atom_site_occupancy
_atom_site_site_symmetry_order
_atom_site_calc_flag
_atom_site_refinement_flags_posn
_atom_site_refinement_flags_adp
Zn1 Zn 0.51620(3) 1.14039(2) 0.76285(2) 0.01781(11) Uani 1 1 d . .
Zn2 Zn 0.49989(3) 0.69434(2) 0.97687(2) 0.01880(11) Uani 1 1 d . .
Zn3 Zn 0.49684(3) 0.19580(2) 0.51144(2) 0.02041(11) Uani 1 1 d . .
Zn4 Zn 0.53318(3) 0.63262(2) 0.72523(2) 0.01981(11) Uani 1 1 d . .
O1 O 0.5335(2) 1.24165(15) 0.72748(13) 0.0243(6) Uani 1 1 d . .
O2 O 0.4858(2) 1.19010(15) 0.86296(13) 0.0259(6) Uani 1 1 d . .
O3 O 0.5111(2) 1.03632(15) 0.79472(12) 0.0217(6) Uani 1 1 d . .
O4 O 0.4970(2) 1.05388(16) 0.90889(14) 0.0316(7) Uani 1 1 d . .
O5 O 0.4868(2) 0.80918(15) 1.00075(13) 0.0233(6) Uani 1 1 d . .
O6 O 0.5096(2) 0.77677(16) 0.89129(13) 0.0310(7) Uani 1 1 d . .
O7 O 0.5104(2) 0.58908(14) 0.94142(12) 0.0207(6) Uani 1 1 d . .
O8 O 0.5219(2) 0.61965(15) 0.83195(13) 0.0239(6) Uani 1 1 d . .
O9 O 0.5197(2) 0.31382(15) 0.91647(13) 0.0250(6) Uani 1 1 d . .
O10 O 0.5117(2) 0.35739(16) 0.81262(14) 0.0314(7) Uani 1 1 d . .
O11 O 0.5385(2) 0.11856(14) 0.65179(12) 0.0197(6) Uani 1 1 d . .
O12 O 0.4830(2) 0.10220(14) 0.55841(12) 0.0206(6) Uani 1 1 d . .
O13 O 0.5019(2) -0.13321(16) 0.69294(14) 0.0314(7) Uani 1 1 d . .
O14 O 0.4880(2) -0.17406(15) 0.59182(13) 0.0222(6) Uani 1 1 d . .
O15 O 0.4735(2) 0.28881(16) 0.61072(14) 0.0295(7) Uani 1 1 d . .
O16 O 0.5060(2) 0.30296(15) 0.49957(14) 0.0270(7) Uani 1 1 d . .
O17 O 0.5159(3) 0.54877(17) 0.58721(14) 0.0408(9) Uani 1 1 d . .
O18 O 0.5268(2) 0.52856(15) 0.69761(13) 0.0250(6) Uani 1 1 d . .
O19 O 0.5520(2) 0.67136(16) 0.62573(13) 0.0264(6) Uani 1 1 d . .
O20 O 0.5482(2) 0.73572(16) 0.75505(14) 0.0306(7) Uani 1 1 d . .
N1 N 0.6721(3) 1.0964(2) 0.76079(17) 0.0257(7) Uani 1 1 d . .
N2 N 0.9707(3) 1.0316(3) 0.7531(2) 0.0414(10) Uani 1 1 d . .
N3 N 0.9979(3) 1.0081(3) 0.8068(2) 0.0438(10) Uani 1 1 d . .
N4 N 0.3592(2) 1.17795(19) 0.76644(16) 0.0231(7) Uani 1 1 d . .
N5 N 0.0598(3) 1.2361(2) 0.7771(2) 0.0369(9) Uani 1 1 d . .
N6 N 0.0339(3) 1.2521(2) 0.7214(2) 0.0390(9) Uani 1 1 d . .
N7 N 0.6565(2) 0.66224(19) 0.96563(17) 0.0249(7) Uani 1 1 d . .
N8 N 0.9559(3) 0.5993(2) 0.9535(2) 0.0393(10) Uani 1 1 d . .
N9 N 0.9805(3) 0.6197(2) 1.0051(2) 0.0379(9) Uani 1 1 d . .
N10 N 0.3431(3) 0.73819(19) 0.98438(17) 0.0248(7) Uani 1 1 d . .
N11 N 0.0429(3) 0.8416(3) 1.0026(2) 0.0453(11) Uani 1 1 d . .
N12 N 0.0070(3) 0.8185(3) 0.9598(2) 0.0440(10) Uani 1 1 d . .
N13 N 0.6564(2) 0.15888(19) 0.49660(17) 0.0241(7) Uani 1 1 d . .
N14 N 0.9570(3) 0.1046(2) 0.47022(19) 0.0362(9) Uani 1 1 d . .
N15 N 0.9848(3) 0.1142(2) 0.52411(19) 0.0356(9) Uani 1 1 d . .
N16 N 0.3362(3) 0.2497(2) 0.51621(18) 0.0294(8) Uani 1 1 d . .
N17 N 0.0420(3) 0.3603(2) 0.5105(2) 0.0369(9) Uani 1 1 d . .
N18 N 0.0075(3) 0.3285(3) 0.4725(2) 0.0421(10) Uani 1 1 d . .
N19 N 0.6900(3) 0.5772(2) 0.70851(17) 0.0259(8) Uani 1 1 d . .
N20 N 0.9891(3) 0.5021(3) 0.6986(2) 0.0420(10) Uani 1 1 d . .
N21 N 1.0133(3) 0.4734(2) 0.7525(2) 0.0383(9) Uani 1 1 d . .
N22 N 0.3748(3) 0.6814(2) 0.74045(17) 0.0298(8) Uani 1 1 d . .
N23 N 0.0769(4) 0.7801(3) 0.7341(3) 0.0642(14) Uani 1 1 d . .
N24 N 0.0346(4) 0.7369(3) 0.7483(3) 0.0682(16) Uani 1 1 d . .
C1 C 0.5050(3) 1.0140(2) 0.85651(18) 0.0188(8) Uani 1 1 d . .
C2 C 0.5084(3) 0.9330(2) 0.86388(19) 0.0197(8) Uani 1 1 d . .
H2 H 0.5203 0.9007 0.8236 0.024 Uiso 1 1 calc R U
C3 C 0.4949(3) 0.9055(2) 0.92562(18) 0.0184(8) Uani 1 1 d . .
H3 H 0.4830 0.9395 0.9647 0.022 Uiso 1 1 calc R U
C4 C 0.4968(3) 0.8269(2) 0.93910(19) 0.0219(8) Uani 1 1 d . .
C5 C 0.5164(3) 0.5735(2) 0.87775(18) 0.0164(7) Uani 1 1 d . .
C6 C 0.5167(3) 0.4964(2) 0.85669(18) 0.0181(8) Uani 1 1 d . .
H6 H 0.5174 0.4862 0.8095 0.022 Uiso 1 1 calc R U
C7 C 0.5162(3) 0.4414(2) 0.89923(18) 0.0174(8) Uani 1 1 d . .
H7 H 0.5167 0.4498 0.9465 0.021 Uiso 1 1 calc R U
C8 C 0.5147(3) 0.3658(2) 0.87416(17) 0.0168(7) Uani 1 1 d . .
C9 C 0.5069(3) 0.0814(2) 0.61557(18) 0.0175(8) Uani 1 1 d . .
C10 C 0.4986(3) 0.0076(2) 0.64089(18) 0.0203(8) Uani 1 1 d . .
H10 H 0.4988 -0.0006 0.6884 0.024 Uiso 1 1 calc R U
C11 C 0.4910(3) -0.0476(2) 0.60300(18) 0.0180(7) Uani 1 1 d . .
H11 H 0.4839 -0.0393 0.5566 0.022 Uiso 1 1 calc R U
C12 C 0.4935(3) -0.1230(2) 0.63187(19) 0.0194(8) Uani 1 1 d . .
C13 C 0.5198(3) 0.5086(2) 0.63763(19) 0.0218(8) Uani 1 1 d . .
C14 C 0.5130(3) 0.4303(2) 0.62985(18) 0.0192(8) Uani 1 1 d . .
H14 H 0.5169 0.3989 0.6682 0.023 Uiso 1 1 calc R U
C15 C 0.5019(3) 0.4035(2) 0.57182(19) 0.0205(8) Uani 1 1 d . .
H15 H 0.4996 0.4352 0.5338 0.025 Uiso 1 1 calc R U
C16 C 0.4926(3) 0.3280(2) 0.56157(19) 0.0217(8) Uani 1 1 d . .
C17 C 0.7347(3) 1.1039(3) 0.7057(2) 0.0361(11) Uani 1 1 d . .
H17 H 0.7105 1.1253 0.6665 0.043 Uiso 1 1 calc R U
C18 C 0.8329(4) 1.0824(3) 0.7022(2) 0.0396(11) Uani 1 1 d . .
H18 H 0.8752 1.0888 0.6617 0.047 Uiso 1 1 calc R U
C19 C 0.8678(3) 1.0515(3) 0.7590(2) 0.0351(10) Uani 1 1 d . .
C20 C 0.8045(3) 1.0415(3) 0.8166(2) 0.0361(11) Uani 1 1 d . .
H20 H 0.8272 1.0190 0.8560 0.043 Uiso 1 1 calc R U
C21 C 0.7073(3) 1.0654(3) 0.8151(2) 0.0320(10) Uani 1 1 d . .
H21 H 0.6633 1.0595 0.8548 0.038 Uiso 1 1 calc R U
C22 C 1.0992(4) 0.9896(3) 0.8014(3) 0.0410(12) Uani 1 1 d . .
C23 C 1.1589(4) 1.0110(3) 0.7495(3) 0.0451(13) Uani 1 1 d . .
H23 H 1.1333 1.0403 0.7139 0.054 Uiso 1 1 calc R U
C24 C 1.2568(4) 0.9897(4) 0.7491(3) 0.0595(16) Uani 1 1 d . .
H24 H 1.2983 1.0057 0.7141 0.071 Uiso 1 1 calc R U
C25 C 1.2939(4) 0.9449(4) 0.8003(3) 0.0558(16) Uani 1 1 d . .
H25 H 1.3612 0.9289 0.7993 0.067 Uiso 1 1 calc R U
C26 C 1.2343(4) 0.9234(4) 0.8523(3) 0.0640(18) Uani 1 1 d . .
H26 H 1.2603 0.8928 0.8872 0.077 Uiso 1 1 calc R U
C27 C 1.1360(4) 0.9461(4) 0.8539(3) 0.0602(16) Uani 1 1 d . .
H27 H 1.0942 0.9323 0.8904 0.072 Uiso 1 1 calc R U
C28 C 0.2996(3) 1.1654(3) 0.8214(2) 0.0327(10) Uani 1 1 d . .
H28 H 0.3262 1.1420 0.8591 0.039 Uiso 1 1 calc R U
C29 C 0.2014(3) 1.1844(3) 0.8263(2) 0.0358(11) Uani 1 1 d . .
H29 H 0.1615 1.1752 0.8667 0.043 Uiso 1 1 calc R U
C30 C 0.1624(3) 1.2174(3) 0.7710(2) 0.0299(9) Uani 1 1 d . .
C31 C 0.2232(3) 1.2314(3) 0.7137(2) 0.0325(10) Uani 1 1 d . .
H31 H 0.1986 1.2539 0.6749 0.039 Uiso 1 1 calc R U
C32 C 0.3210(3) 1.2118(2) 0.7141(2) 0.0274(9) Uani 1 1 d . .
H32 H 0.3622 1.2230 0.6755 0.033 Uiso 1 1 calc R U
C33 C -0.0673(3) 1.2716(3) 0.7243(2) 0.0334(10) Uani 1 1 d . .
C34 C -0.1324(4) 1.2634(3) 0.7819(3) 0.0444(12) Uani 1 1 d . .
H34 H -0.1110 1.2434 0.8225 0.053 Uiso 1 1 calc R U
C35 C -0.2297(4) 1.2849(3) 0.7790(3) 0.0495(14) Uani 1 1 d . .
H35 H -0.2753 1.2797 0.8179 0.059 Uiso 1 1 calc R U
C36 C -0.2605(4) 1.3140(3) 0.7194(3) 0.0451(12) Uani 1 1 d . .
H36 H -0.3270 1.3288 0.7178 0.054 Uiso 1 1 calc R U
C37 C -0.1949(4) 1.3213(3) 0.6629(3) 0.0449(13) Uani 1 1 d . .
H37 H -0.2160 1.3411 0.6222 0.054 Uiso 1 1 calc R U
C38 C -0.0982(4) 1.2996(3) 0.6651(3) 0.0446(12) Uani 1 1 d . .
H38 H -0.0527 1.3041 0.6257 0.053 Uiso 1 1 calc R U
C39 C 0.6907(3) 0.6911(3) 1.0124(2) 0.0367(11) Uani 1 1 d . .
H39 H 0.6454 0.7256 1.0486 0.044 Uiso 1 1 calc R U
C40 C 0.7873(3) 0.6741(3) 1.0112(3) 0.0396(12) Uani 1 1 d . .
H40 H 0.8080 0.6967 1.0453 0.047 Uiso 1 1 calc R U
C41 C 0.8533(3) 0.6235(3) 0.9597(2) 0.0321(10) Uani 1 1 d . .
C42 C 0.8201(3) 0.5940(3) 0.9102(2) 0.0383(11) Uani 1 1 d . .
H42 H 0.8643 0.5602 0.8732 0.046 Uiso 1 1 calc R U
C43 C 0.7218(3) 0.6142(3) 0.9153(2) 0.0346(11) Uani 1 1 d . .
H43 H 0.6995 0.5929 0.8813 0.042 Uiso 1 1 calc R U
C44 C 1.0815(3) 0.5960(3) 1.0012(2) 0.0363(11) Uani 1 1 d . .
C45 C 1.1097(4) 0.6194(3) 1.0573(3) 0.0436(12) Uani 1 1 d . .
H45 H 1.0623 0.6503 1.0946 0.052 Uiso 1 1 calc R U
C46 C 1.2074(4) 0.5979(3) 1.0592(3) 0.0463(13) Uani 1 1 d . .
H46 H 1.2265 0.6136 1.0979 0.056 Uiso 1 1 calc R U
C47 C 1.2757(4) 0.5540(3) 1.0050(3) 0.0451(13) Uani 1 1 d . .
H47 H 1.3423 0.5391 1.0062 0.054 Uiso 1 1 calc R U
C48 C 1.2477(4) 0.5309(3) 0.9477(3) 0.0476(13) Uani 1 1 d . .
H48 H 1.2953 0.5008 0.9100 0.057 Uiso 1 1 calc R U
C49 C 1.1519(4) 0.5517(3) 0.9461(3) 0.0433(12) Uani 1 1 d . .
H49 H 1.1331 0.5359 0.9073 0.052 Uiso 1 1 calc R U
C50 C 0.2997(3) 0.7209(3) 0.9363(2) 0.0359(11) Uani 1 1 d . .
H50 H 0.3389 0.6860 0.8984 0.043 Uiso 1 1 calc R U
C51 C 0.2031(4) 0.7507(3) 0.9393(2) 0.0412(12) Uani 1 1 d . .
H51 H 0.1755 0.7364 0.9046 0.049 Uiso 1 1 calc R U
C52 C 0.1452(3) 0.8029(3) 0.9943(2) 0.0348(10) Uani 1 1 d . .
C53 C 0.1891(4) 0.8219(3) 1.0432(2) 0.0397(12) Uani 1 1 d . .
H53 H 0.1519 0.8575 1.0812 0.048 Uiso 1 1 calc R U
C54 C 0.2870(3) 0.7888(3) 1.0360(2) 0.0348(10) Uani 1 1 d . .
H54 H 0.3166 0.8026 1.0697 0.042 Uiso 1 1 calc R U
C55 C -0.0936(4) 0.8570(3) 0.9654(3) 0.0411(12) Uani 1 1 d . .
C56 C -0.1363(4) 0.8265(4) 0.9230(3) 0.0611(17) Uani 1 1 d . .
H56 H -0.0985 0.7828 0.8926 0.073 Uiso 1 1 calc R U
C57 C -0.2348(4) 0.8595(4) 0.9246(3) 0.0680(19) Uani 1 1 d . .
H57 H -0.2642 0.8378 0.8960 0.082 Uiso 1 1 calc R U
C58 C -0.2887(4) 0.9228(4) 0.9671(3) 0.0623(17) Uani 1 1 d . .
H58 H -0.3553 0.9468 0.9669 0.075 Uiso 1 1 calc R U
C59 C -0.2457(5) 0.9518(5) 1.0105(4) 0.083(2) Uani 1 1 d . .
H59 H -0.2838 0.9950 1.0414 0.099 Uiso 1 1 calc R U
C60 C -0.1488(4) 0.9192(4) 1.0098(3) 0.0654(19) Uani 1 1 d . .
H60 H -0.1202 0.9398 1.0401 0.079 Uiso 1 1 calc R U
C61 C 0.6935(3) 0.1837(2) 0.5443(2) 0.0267(9) Uani 1 1 d . .
H61 H 0.6501 0.2121 0.5846 0.032 Uiso 1 1 calc R U
C62 C 0.7902(3) 0.1705(3) 0.5386(2) 0.0307(10) Uani 1 1 d . .
H62 H 0.8130 0.1905 0.5731 0.037 Uiso 1 1 calc R U
C63 C 0.8540(3) 0.1268(3) 0.4807(2) 0.0273(9) Uani 1 1 d . .
C64 C 0.8173(3) 0.1022(3) 0.4297(2) 0.0345(10) Uani 1 1 d . .
H64 H 0.8590 0.0741 0.3888 0.041 Uiso 1 1 calc R U
C65 C 0.7186(3) 0.1198(3) 0.4401(2) 0.0334(10) Uani 1 1 d . .
H65 H 0.6934 0.1031 0.4051 0.040 Uiso 1 1 calc R U
C66 C 1.0859(3) 0.0920(3) 0.5172(2) 0.0333(10) Uani 1 1 d . .
C67 C 1.1172(4) 0.1102(3) 0.5747(2) 0.0411(12) Uani 1 1 d . .
H67 H 1.0714 0.1357 0.6151 0.049 Uiso 1 1 calc R U
C68 C 1.2146(4) 0.0911(3) 0.5727(3) 0.0430(12) Uani 1 1 d . .
H68 H 1.2357 0.1044 0.6115 0.052 Uiso 1 1 calc R U
C69 C 1.2817(4) 0.0528(3) 0.5145(3) 0.0407(12) Uani 1 1 d . .
H69 H 1.3489 0.0395 0.5135 0.049 Uiso 1 1 calc R U
C70 C 1.2505(4) 0.0339(3) 0.4574(3) 0.0438(12) Uani 1 1 d . .
H70 H 1.2965 0.0075 0.4175 0.053 Uiso 1 1 calc R U
C71 C 1.1541(3) 0.0533(3) 0.4587(2) 0.0358(11) Uani 1 1 d . .
H71 H 1.1333 0.0403 0.4196 0.043 Uiso 1 1 calc R U
C72 C 0.2935(3) 0.2220(3) 0.4738(3) 0.0366(11) Uani 1 1 d . .
H72 H 0.3319 0.1765 0.4458 0.044 Uiso 1 1 calc R U
C73 C 0.1987(3) 0.2542(3) 0.4678(3) 0.0372(11) Uani 1 1 d . .
H73 H 0.1730 0.2322 0.4365 0.045 Uiso 1 1 calc R U
C74 C 0.1418(3) 0.3205(3) 0.5094(2) 0.0326(10) Uani 1 1 d . .
C75 C 0.1840(4) 0.3503(3) 0.5525(2) 0.0403(12) Uani 1 1 d . .
H75 H 0.1478 0.3961 0.5805 0.048 Uiso 1 1 calc R U
C76 C 0.2791(3) 0.3130(3) 0.5547(2) 0.0350(11) Uani 1 1 d . .
H76 H 0.3061 0.3338 0.5859 0.042 Uiso 1 1 calc R U
C77 C -0.0920(4) 0.3670(3) 0.4726(2) 0.0430(12) Uani 1 1 d . .
C78 C -0.1347(4) 0.3255(4) 0.4380(3) 0.0531(15) Uani 1 1 d . .
H78 H -0.0972 0.2765 0.4156 0.064 Uiso 1 1 calc R U
C79 C -0.2309(5) 0.3568(5) 0.4369(3) 0.0661(18) Uani 1 1 d . .
H79 H -0.2603 0.3287 0.4144 0.079 Uiso 1 1 calc R U
C80 C -0.2858(4) 0.4285(4) 0.4682(3) 0.0592(17) Uani 1 1 d . .
H80 H -0.3522 0.4498 0.4665 0.071 Uiso 1 1 calc R U
C81 C -0.2435(4) 0.4689(4) 0.5018(4) 0.0626(17) Uani 1 1 d . .
H81 H -0.2811 0.5183 0.5233 0.075 Uiso 1 1 calc R U
C82 C -0.1470(4) 0.4381(3) 0.5044(3) 0.0508(14) Uani 1 1 d . .
H82 H -0.1186 0.4660 0.5282 0.061 Uiso 1 1 calc R U
C83 C 0.7480(4) 0.6077(3) 0.6683(2) 0.0401(12) Uani 1 1 d . .
H83 H 0.7203 0.6493 0.6422 0.048 Uiso 1 1 calc R U
C84 C 0.8471(4) 0.5815(3) 0.6628(3) 0.0493(14) Uani 1 1 d . .
H84 H 0.8866 0.6039 0.6324 0.059 Uiso 1 1 calc R U
C85 C 0.8872(3) 0.5229(3) 0.7016(2) 0.0360(11) Uani 1 1 d . .
C86 C 0.8286(3) 0.4883(3) 0.7426(2) 0.0345(10) Uani 1 1 d . .
H86 H 0.8547 0.4463 0.7689 0.041 Uiso 1 1 calc R U
C87 C 0.7306(3) 0.5174(3) 0.7434(2) 0.0311(10) Uani 1 1 d . .
H87 H 0.6898 0.4935 0.7705 0.037 Uiso 1 1 calc R U
C88 C 1.1134(3) 0.4562(3) 0.7506(2) 0.0368(11) Uani 1 1 d . .
C89 C 1.1747(4) 0.4816(3) 0.7013(3) 0.0442(12) Uani 1 1 d . .
H89 H 1.1509 0.5111 0.6652 0.053 Uiso 1 1 calc R U
C90 C 1.2704(4) 0.4634(3) 0.7054(3) 0.0511(14) Uani 1 1 d . .
H90 H 1.3126 0.4806 0.6720 0.061 Uiso 1 1 calc R U
C91 C 1.3053(4) 0.4202(3) 0.7582(3) 0.0494(14) Uani 1 1 d . .
H91 H 1.3714 0.4076 0.7603 0.059 Uiso 1 1 calc R U
C92 C 1.2449(4) 0.3957(3) 0.8074(3) 0.0507(14) Uani 1 1 d . .
H92 H 1.2693 0.3662 0.8433 0.061 Uiso 1 1 calc R U
C93 C 1.1482(4) 0.4139(3) 0.8046(3) 0.0445(12) Uani 1 1 d . .
H93 H 1.1060 0.3978 0.8389 0.053 Uiso 1 1 calc R U
C94 C 0.3188(4) 0.6384(3) 0.7573(3) 0.0429(12) Uani 1 1 d . .
H94 H 0.3476 0.5872 0.7691 0.051 Uiso 1 1 calc R U
C95 C 0.2197(4) 0.6653(4) 0.7585(3) 0.0586(17) Uani 1 1 d . .
H95 H 0.1812 0.6337 0.7706 0.070 Uiso 1 1 calc R U
C96 C 0.1790(4) 0.7421(4) 0.7408(3) 0.0512(15) Uani 1 1 d . .
C97 C 0.2348(4) 0.7857(4) 0.7264(3) 0.0536(15) Uani 1 1 d . .
H97 H 0.2080 0.8380 0.7169 0.064 Uiso 1 1 calc R U
C98 C 0.3311(4) 0.7534(3) 0.7257(3) 0.0462(13) Uani 1 1 d . .
H98 H 0.3701 0.7846 0.7138 0.055 Uiso 1 1 calc R U
C99 C -0.0691(4) 0.7749(4) 0.7390(3) 0.0582(17) Uani 1 1 d . .
C100 C -0.1250(5) 0.7312(4) 0.7597(4) 0.075(2) Uani 1 1 d . .
H100 H -0.0975 0.6822 0.7762 0.090 Uiso 1 1 calc R U
C101 C -0.2210(5) 0.7572(5) 0.7568(4) 0.075(2) Uani 1 1 d . .
H200 H -0.2597 0.7262 0.7713 0.090 Uiso 1 1 calc R U
C102 C -0.2614(4) 0.8287(4) 0.7327(3) 0.0632(18) Uani 1 1 d . .
H102 H -0.3276 0.8465 0.7300 0.076 Uiso 1 1 calc R U
C103 C -0.2049(5) 0.8746(4) 0.7124(3) 0.0690(18) Uani 1 1 d . .
H103 H -0.2327 0.9240 0.6967 0.083 Uiso 1 1 calc R U
C104 C -0.1076(5) 0.8475(4) 0.7152(3) 0.0651(18) Uani 1 1 d . .
H104 H -0.0680 0.8779 0.7012 0.078 Uiso 1 1 calc R U

loop_
_atom_site_aniso_label
_atom_site_aniso_U_11
_atom_site_aniso_U_22
_atom_site_aniso_U_33
_atom_site_aniso_U_23
_atom_site_aniso_U_13
_atom_site_aniso_U_12
Zn1 0.0248(3) 0.0151(2) 0.0160(2) 0.00188(15) -0.00562(17) -0.00909(18)
Zn2 0.0278(3) 0.0137(2) 0.0178(2) 0.00257(16) -0.00662(18) -0.00986(19)
Zn3 0.0285(3) 0.0147(2) 0.0199(2) 0.00375(16) -0.00560(18) -0.00953(19)
Zn4 0.0301(3) 0.0160(2) 0.0165(2) 0.00277(16) -0.00717(18) -0.01075(19)
O1 0.0391(18) 0.0157(13) 0.0218(13) 0.0024(10) -0.0080(12) -0.0133(13)
O2 0.0440(19) 0.0190(14) 0.0187(13) 0.0028(10) -0.0101(12) -0.0138(13)
O3 0.0364(17) 0.0173(13) 0.0155(12) 0.0023(10) -0.0083(11) -0.0129(12)
O4 0.058(2) 0.0235(15) 0.0184(13) 0.0018(11) -0.0080(13) -0.0210(15)
O5 0.0380(18) 0.0192(14) 0.0170(13) 0.0040(10) -0.0077(12) -0.0142(13)
O6 0.059(2) 0.0183(15) 0.0204(14) 0.0006(11) -0.0085(14) -0.0194(15)
O7 0.0360(17) 0.0137(13) 0.0161(12) 0.0040(10) -0.0079(11) -0.0119(12)
O8 0.0424(18) 0.0161(14) 0.0172(12) 0.0041(10) -0.0086(12) -0.0137(13)
O9 0.0462(19) 0.0170(14) 0.0189(13) 0.0054(10) -0.0119(12) -0.0170(13)
O10 0.062(2) 0.0197(15) 0.0206(14) 0.0063(11) -0.0194(14) -0.0189(15)
O11 0.0288(16) 0.0183(13) 0.0170(12) 0.0015(10) -0.0086(11) -0.0125(12)
O12 0.0325(16) 0.0168(13) 0.0168(12) 0.0032(10) -0.0079(11) -0.0124(12)
O13 0.056(2) 0.0231(15) 0.0220(14) 0.0045(11) -0.0130(14) -0.0197(15)
O14 0.0328(17) 0.0166(13) 0.0215(13) 0.0019(10) -0.0071(12) -0.0132(12)
O15 0.045(2) 0.0244(15) 0.0316(15) 0.0128(12) -0.0211(14) -0.0202(14)
O16 0.0411(19) 0.0196(14) 0.0246(14) -0.0031(11) -0.0145(13) -0.0112(13)
O17 0.091(3) 0.0256(16) 0.0212(14) 0.0083(12) -0.0242(16) -0.0328(18)
O18 0.0439(19) 0.0216(14) 0.0166(13) 0.0009(10) -0.0107(12) -0.0177(13)
O19 0.0418(19) 0.0238(15) 0.0195(13) 0.0075(11) -0.0125(12) -0.0152(14)
O20 0.055(2) 0.0199(15) 0.0221(14) 0.0011(11) -0.0066(13) -0.0208(14)
N1 0.0225(19) 0.0276(19) 0.0274(17) 0.0080(14) -0.0072(14) -0.0078(15)
N2 0.030(2) 0.054(3) 0.042(2) 0.0089(19) -0.0109(18) -0.015(2)
N3 0.028(2) 0.056(3) 0.047(2) 0.010(2) -0.0144(19) -0.011(2)
N4 0.0208(18) 0.0237(18) 0.0229(16) 0.0030(13) -0.0031(13) -0.0058(14)
N5 0.029(2) 0.046(2) 0.036(2) 0.0022(18) -0.0055(17) -0.0139(19)
N6 0.029(2) 0.049(3) 0.037(2) -0.0010(18) -0.0055(17) -0.0112(19)
N7 0.0224(19) 0.0233(18) 0.0270(17) -0.0019(14) -0.0043(14) -0.0057(15)
N8 0.029(2) 0.043(2) 0.044(2) -0.0069(18) -0.0031(18) -0.0121(19)
N9 0.026(2) 0.041(2) 0.045(2) -0.0063(18) -0.0063(18) -0.0084(18)
N10 0.0231(19) 0.0241(18) 0.0282(17) 0.0030(14) -0.0075(14) -0.0079(15)
N11 0.028(2) 0.055(3) 0.049(2) -0.008(2) -0.0063(19) -0.009(2)
N12 0.029(2) 0.053(3) 0.048(2) -0.005(2) -0.0079(19) -0.011(2)
N13 0.0240(19) 0.0227(18) 0.0259(17) 0.0055(13) -0.0040(14) -0.0093(15)
N14 0.029(2) 0.047(2) 0.033(2) -0.0032(17) -0.0030(16) -0.0139(19)
N15 0.021(2) 0.047(2) 0.033(2) -0.0039(17) -0.0027(16) -0.0068(18)
N16 0.030(2) 0.0260(19) 0.0343(19) 0.0109(15) -0.0079(16) -0.0113(16)
N17 0.031(2) 0.041(2) 0.038(2) 0.0035(17) -0.0094(18) -0.0105(19)
N18 0.029(2) 0.052(3) 0.042(2) 0.0044(19) -0.0095(18) -0.009(2)
N19 0.029(2) 0.0256(18) 0.0260(17) 0.0019(14) -0.0081(15) -0.0115(16)
N20 0.034(2) 0.054(3) 0.038(2) 0.0042(19) -0.0076(18) -0.015(2)
N21 0.031(2) 0.043(2) 0.039(2) 0.0002(18) -0.0084(18) -0.0095(19)
N22 0.032(2) 0.033(2) 0.0258(18) 0.0002(15) -0.0079(15) -0.0114(17)
N23 0.073(4) 0.057(3) 0.057(3) 0.003(2) -0.002(3) -0.021(3)
N24 0.068(4) 0.072(4) 0.066(3) -0.022(3) 0.009(3) -0.039(3)
C1 0.021(2) 0.0191(19) 0.0172(17) 0.0041(14) -0.0034(15) -0.0090(16)
C2 0.022(2) 0.0177(19) 0.0204(18) -0.0015(14) -0.0027(15) -0.0094(16)
C3 0.025(2) 0.0126(18) 0.0182(17) 0.0010(13) -0.0073(15) -0.0062(16)
C4 0.027(2) 0.023(2) 0.0180(18) 0.0007(15) -0.0068(16) -0.0115(17)
C5 0.017(2) 0.0156(18) 0.0168(17) 0.0048(14) -0.0057(14) -0.0053(15)
C6 0.022(2) 0.0137(18) 0.0178(17) 0.0014(13) -0.0037(15) -0.0054(15)
C7 0.023(2) 0.0181(19) 0.0134(16) -0.0001(13) -0.0045(14) -0.0102(16)
C8 0.023(2) 0.0147(18) 0.0143(17) 0.0005(13) -0.0018(14) -0.0103(16)
C9 0.018(2) 0.0186(19) 0.0142(16) -0.0006(14) 0.0010(14) -0.0068(16)
C10 0.030(2) 0.0182(19) 0.0156(17) 0.0018(14) -0.0061(15) -0.0107(17)
C11 0.016(2) 0.0208(19) 0.0191(17) 0.0021(14) -0.0056(14) -0.0075(16)
C12 0.018(2) 0.0186(19) 0.0193(18) -0.0024(14) -0.0005(15) -0.0059(16)
C13 0.031(2) 0.0179(19) 0.0193(18) 0.0016(15) -0.0053(16) -0.0120(17)
C14 0.029(2) 0.0142(18) 0.0184(17) 0.0031(14) -0.0062(16) -0.0109(16)
C15 0.027(2) 0.0159(19) 0.0198(18) 0.0018(14) -0.0045(16) -0.0089(16)
C16 0.025(2) 0.021(2) 0.025(2) 0.0068(15) -0.0154(16) -0.0087(17)
C17 0.031(3) 0.048(3) 0.030(2) 0.012(2) -0.0067(19) -0.014(2)
C18 0.029(3) 0.054(3) 0.034(2) 0.013(2) -0.005(2) -0.013(2)
C19 0.029(3) 0.040(3) 0.038(2) 0.007(2) -0.011(2) -0.012(2)
C20 0.032(3) 0.047(3) 0.032(2) 0.013(2) -0.014(2) -0.012(2)
C21 0.022(2) 0.042(3) 0.032(2) 0.0100(19) -0.0050(18) -0.011(2)
C22 0.028(3) 0.050(3) 0.046(3) 0.002(2) -0.013(2) -0.010(2)
C23 0.034(3) 0.051(3) 0.050(3) -0.001(2) -0.012(2) -0.014(3)
C24 0.034(3) 0.080(5) 0.064(4) -0.017(3) -0.006(3) -0.020(3)
C25 0.031(3) 0.068(4) 0.066(4) -0.023(3) -0.020(3) -0.007(3)
C26 0.044(4) 0.082(5) 0.066(4) 0.006(3) -0.034(3) -0.007(3)
C27 0.042(4) 0.088(5) 0.055(3) 0.012(3) -0.019(3) -0.022(3)
C28 0.029(3) 0.043(3) 0.026(2) 0.0076(19) -0.0101(18) -0.010(2)
C29 0.030(3) 0.048(3) 0.031(2) 0.007(2) -0.0039(19) -0.017(2)
C30 0.022(2) 0.035(2) 0.033(2) -0.0017(18) -0.0038(18) -0.0104(19)
C31 0.035(3) 0.037(3) 0.029(2) 0.0063(18) -0.0095(19) -0.015(2)
C32 0.026(2) 0.026(2) 0.030(2) 0.0041(17) -0.0085(18) -0.0075(18)
C33 0.027(2) 0.038(3) 0.035(2) -0.0048(19) -0.0049(19) -0.011(2)
C34 0.032(3) 0.060(3) 0.042(3) 0.003(2) -0.005(2) -0.018(3)
C35 0.024(3) 0.066(4) 0.056(3) 0.005(3) -0.001(2) -0.017(3)
C36 0.028(3) 0.048(3) 0.058(3) 0.001(3) -0.013(2) -0.010(2)
C37 0.033(3) 0.050(3) 0.049(3) 0.005(2) -0.018(2) -0.005(2)
C38 0.036(3) 0.061(3) 0.038(3) -0.001(2) -0.006(2) -0.020(3)
C39 0.024(2) 0.039(3) 0.041(3) -0.014(2) -0.006(2) -0.004(2)
C40 0.032(3) 0.044(3) 0.043(3) -0.013(2) -0.014(2) -0.010(2)
C41 0.028(3) 0.031(2) 0.035(2) 0.0010(18) -0.0057(19) -0.008(2)
C42 0.031(3) 0.045(3) 0.036(2) -0.012(2) -0.001(2) -0.011(2)
C43 0.032(3) 0.040(3) 0.036(2) -0.011(2) -0.007(2) -0.017(2)
C44 0.023(2) 0.041(3) 0.042(3) 0.001(2) -0.006(2) -0.008(2)
C45 0.029(3) 0.049(3) 0.051(3) -0.011(2) -0.005(2) -0.012(2)
C46 0.038(3) 0.053(3) 0.055(3) 0.001(3) -0.020(3) -0.018(3)
C47 0.026(3) 0.049(3) 0.059(3) 0.000(3) -0.010(2) -0.010(2)
C48 0.029(3) 0.054(3) 0.052(3) -0.010(3) -0.002(2) -0.008(2)
C49 0.033(3) 0.048(3) 0.046(3) -0.011(2) -0.007(2) -0.011(2)
C50 0.027(3) 0.039(3) 0.036(2) -0.010(2) -0.009(2) -0.002(2)
C51 0.032(3) 0.049(3) 0.039(3) -0.008(2) -0.014(2) -0.005(2)
C52 0.028(3) 0.037(3) 0.034(2) 0.0024(19) -0.0044(19) -0.005(2)
C53 0.035(3) 0.048(3) 0.031(2) -0.010(2) -0.003(2) -0.010(2)
C54 0.035(3) 0.039(3) 0.032(2) -0.0044(19) -0.008(2) -0.014(2)
C55 0.027(3) 0.051(3) 0.040(3) 0.009(2) -0.006(2) -0.008(2)
C56 0.040(3) 0.072(4) 0.063(4) -0.015(3) -0.019(3) -0.004(3)
C57 0.035(3) 0.095(5) 0.073(4) -0.006(4) -0.023(3) -0.014(3)
C58 0.031(3) 0.099(5) 0.052(3) -0.004(3) -0.009(3) -0.016(3)
C59 0.037(4) 0.105(6) 0.082(5) -0.041(4) -0.012(3) 0.007(4)
C60 0.035(3) 0.083(5) 0.067(4) -0.029(3) -0.016(3) -0.001(3)
C61 0.027(2) 0.026(2) 0.026(2) 0.0024(16) -0.0072(17) -0.0070(18)
C62 0.030(3) 0.035(2) 0.028(2) -0.0005(18) -0.0096(18) -0.010(2)
C63 0.024(2) 0.034(2) 0.026(2) 0.0055(17) -0.0040(17) -0.0128(19)
C64 0.034(3) 0.038(3) 0.029(2) -0.0037(19) -0.0031(19) -0.011(2)
C65 0.031(3) 0.040(3) 0.032(2) -0.0007(19) -0.0091(19) -0.013(2)
C66 0.024(2) 0.034(3) 0.038(2) -0.0011(19) -0.0051(19) -0.004(2)
C67 0.035(3) 0.048(3) 0.036(2) -0.005(2) -0.008(2) -0.008(2)
C68 0.042(3) 0.049(3) 0.049(3) 0.010(2) -0.021(2) -0.021(3)
C69 0.024(3) 0.040(3) 0.058(3) 0.010(2) -0.010(2) -0.010(2)
C70 0.031(3) 0.043(3) 0.047(3) -0.001(2) 0.002(2) -0.005(2)
C71 0.023(2) 0.040(3) 0.040(3) 0.001(2) -0.009(2) -0.003(2)
C72 0.031(3) 0.028(2) 0.050(3) -0.004(2) -0.002(2) -0.012(2)
C73 0.025(3) 0.040(3) 0.046(3) -0.007(2) -0.002(2) -0.011(2)
C74 0.034(3) 0.031(2) 0.033(2) 0.0095(18) -0.0082(19) -0.010(2)
C75 0.036(3) 0.042(3) 0.036(2) -0.008(2) -0.005(2) -0.006(2)
C76 0.029(3) 0.035(3) 0.034(2) 0.0049(19) -0.0092(19) -0.001(2)
C77 0.029(3) 0.059(3) 0.037(3) 0.013(2) -0.004(2) -0.011(2)
C78 0.035(3) 0.073(4) 0.050(3) 0.002(3) -0.016(2) -0.013(3)
C79 0.048(4) 0.108(6) 0.051(3) 0.012(4) -0.019(3) -0.033(4)
C80 0.023(3) 0.087(5) 0.065(4) 0.035(3) -0.013(3) -0.013(3)
C81 0.030(3) 0.055(4) 0.090(5) 0.019(3) -0.009(3) -0.001(3)
C82 0.035(3) 0.046(3) 0.068(4) 0.009(3) -0.011(3) -0.010(3)
C83 0.035(3) 0.048(3) 0.044(3) 0.027(2) -0.017(2) -0.018(2)
C84 0.038(3) 0.071(4) 0.048(3) 0.028(3) -0.013(2) -0.030(3)
C85 0.028(3) 0.048(3) 0.033(2) 0.005(2) -0.0080(19) -0.013(2)
C86 0.032(3) 0.027(2) 0.041(2) 0.0048(19) -0.007(2) -0.006(2)
C87 0.026(2) 0.030(2) 0.038(2) 0.0012(18) -0.0044(19) -0.0114(19)
C88 0.025(3) 0.043(3) 0.039(2) -0.009(2) -0.007(2) -0.008(2)
C89 0.030(3) 0.058(3) 0.042(3) 0.002(2) -0.011(2) -0.011(2)
C90 0.030(3) 0.064(4) 0.057(3) -0.002(3) -0.004(2) -0.016(3)
C91 0.026(3) 0.059(4) 0.056(3) -0.012(3) -0.014(2) -0.002(3)
C92 0.045(3) 0.051(3) 0.051(3) -0.005(3) -0.022(3) -0.003(3)
C93 0.045(3) 0.046(3) 0.042(3) 0.002(2) -0.014(2) -0.012(3)
C94 0.039(3) 0.042(3) 0.047(3) -0.004(2) -0.003(2) -0.016(2)
C95 0.046(4) 0.084(5) 0.055(3) -0.019(3) -0.001(3) -0.039(3)
C96 0.039(3) 0.060(4) 0.045(3) -0.012(3) -0.017(3) 0.000(3)
C97 0.045(4) 0.055(4) 0.053(3) 0.010(3) -0.014(3) -0.004(3)
C98 0.038(3) 0.041(3) 0.050(3) 0.008(2) -0.010(2) -0.001(2)
C99 0.028(3) 0.083(5) 0.057(3) -0.025(3) -0.005(3) -0.012(3)
C100 0.046(4) 0.065(4) 0.108(6) -0.011(4) -0.014(4) -0.012(3)
C101 0.045(4) 0.085(5) 0.102(6) -0.021(4) -0.009(4) -0.033(4)
C102 0.027(3) 0.096(5) 0.058(4) -0.023(4) -0.004(3) -0.011(3)
C103 0.042(4) 0.085(5) 0.069(4) 0.002(4) -0.005(3) -0.012(4)
C104 0.040(4) 0.085(5) 0.069(4) -0.009(4) 0.003(3) -0.027(4)

loop_
_atom_type_symbol
_atom_type_description
_atom_type_scat_dispersion_real
_atom_type_scat_dispersion_imag
_atom_type_scat_source
C C 0.0033 0.0016 'International Tables Vol C Tables 4.2.6.8 and 6.1.1.4'
H H 0.0000 0.0000 'International Tables Vol C Tables 4.2.6.8 and 6.1.1.4'
N N 0.0061 0.0033 'International Tables Vol C Tables 4.2.6.8 and 6.1.1.4'
O O 0.0106 0.0060 'International Tables Vol C Tables 4.2.6.8 and 6.1.1.4'
Zn Zn 0.2839 1.4301 'International Tables Vol C Tables 4.2.6.8 and 6.1.1.4'

loop_
_geom_angle_atom_site_label_1
_geom_angle_atom_site_label_2
_geom_angle_atom_site_label_3
_geom_angle
_geom_angle_site_symmetry_1
_geom_angle_site_symmetry_3
O3 Zn1 O1 175.28(12) . .
O3 Zn1 O2 94.55(10) . .
O1 Zn1 O2 87.20(10) . .
O3 Zn1 O11 99.40(10) . 1_565
O1 Zn1 O11 79.20(10) . 1_565
O2 Zn1 O11 165.52(10) . 1_565
O3 Zn1 N1 87.78(12) . .
O1 Zn1 N1 87.78(13) . .
O2 Zn1 N1 91.70(13) . .
O11 Zn1 N1 92.70(12) 1_565 .
O3 Zn1 N4 88.91(12) . .
O1 Zn1 N4 95.52(12) . .
O2 Zn1 N4 88.81(12) . .
O11 Zn1 N4 87.60(11) 1_565 .
N1 Zn1 N4 176.69(13) . .
O7 Zn2 O9 103.27(10) . 2_667
O7 Zn2 O5 172.45(10) . .
O9 Zn2 O5 84.10(10) 2_667 .
O7 Zn2 N7 92.67(12) . .
O9 Zn2 N7 91.68(13) 2_667 .
O5 Zn2 N7 88.70(12) . .
O7 Zn2 N10 92.00(12) . .
O9 Zn2 N10 90.87(13) 2_667 .
O5 Zn2 N10 86.18(12) . .
N7 Zn2 N10 174.02(13) . .
O7 Zn2 O6 113.51(10) . .
O9 Zn2 O6 143.20(10) 2_667 .
O5 Zn2 O6 59.10(9) . .
N7 Zn2 O6 87.91(13) . .
N10 Zn2 O6 86.81(13) . .
O7 Zn2 C4 143.30(11) . .
O9 Zn2 C4 113.39(11) 2_667 .
O5 Zn2 C4 29.28(11) . .
N7 Zn2 C4 88.11(13) . .
N10 Zn2 C4 85.91(13) . .
O6 Zn2 C4 29.81(10) . .
O12 Zn3 O14 106.94(10) . 2_656
O12 Zn3 O16 159.54(10) . .
O14 Zn3 O16 93.52(11) 2_656 .
O12 Zn3 N13 95.98(12) . .
O14 Zn3 N13 89.23(12) 2_656 .
O16 Zn3 N13 84.01(13) . .
O12 Zn3 N16 93.33(12) . .
O14 Zn3 N16 87.08(13) 2_656 .
O16 Zn3 N16 87.61(13) . .
N13 Zn3 N16 170.63(12) . .
O18 Zn4 O19 96.88(11) . .
O18 Zn4 O8 98.10(10) . .
O19 Zn4 O8 164.84(10) . .
O18 Zn4 O20 176.40(13) . .
O19 Zn4 O20 84.34(11) . .
O8 Zn4 O20 80.56(11) . .
O18 Zn4 N19 87.33(13) . .
O19 Zn4 N19 88.59(13) . .
O8 Zn4 N19 89.86(12) . .
O20 Zn4 N19 89.32(13) . .
O18 Zn4 N22 89.10(13) . .
O19 Zn4 N22 91.96(13) . .
O8 Zn4 N22 90.52(13) . .
O20 Zn4 N22 94.25(13) . .
N19 Zn4 N22 176.43(13) . .
C1 O3 Zn1 127.4(2) . .
C4 O5 Zn2 94.8(2) . .
C4 O6 Zn2 86.7(2) . .
C5 O7 Zn2 121.8(2) . .
C5 O8 Zn4 143.2(2) . .
C8 O9 Zn2 137.6(2) . 2_667
C9 O11 Zn1 132.8(2) . 1_545
C9 O12 Zn3 124.9(2) . .
C12 O14 Zn3 138.2(2) . 2_656
C16 O16 Zn3 102.4(2) . .
C13 O18 Zn4 125.1(2) . .
C17 N1 C21 117.4(4) . .
C17 N1 Zn1 120.3(3) . .
C21 N1 Zn1 122.2(3) . .
N3 N2 C19 113.4(4) . .
N2 N3 C22 113.5(4) . .
C28 N4 C32 117.7(4) . .
C28 N4 Zn1 120.2(3) . .
C32 N4 Zn1 122.1(3) . .
N6 N5 C30 113.0(4) . .
N5 N6 C33 115.6(4) . .
C43 N7 C39 116.7(4) . .
C43 N7 Zn2 124.5(3) . .
C39 N7 Zn2 118.8(3) . .
N9 N8 C41 113.4(4) . .
N8 N9 C44 115.1(4) . .
C54 N10 C50 117.1(4) . .
C54 N10 Zn2 119.3(3) . .
C50 N10 Zn2 123.4(3) . .
N12 N11 C52 113.5(4) . .
N11 N12 C55 114.9(4) . .
C65 N13 C61 117.0(4) . .
C65 N13 Zn3 124.6(3) . .
C61 N13 Zn3 118.0(3) . .
N15 N14 C63 112.8(4) . .
N14 N15 C66 115.4(4) . .
C76 N16 C72 115.0(4) . .
C76 N16 Zn3 124.4(3) . .
C72 N16 Zn3 120.3(3) . .
N18 N17 C74 113.6(4) . .
N17 N18 C77 114.8(4) . .
C83 N19 C87 117.6(4) . .
C83 N19 Zn4 120.0(3) . .
C87 N19 Zn4 122.0(3) . .
N21 N20 C85 112.8(4) . .
N20 N21 C88 112.7(4) . .
C94 N22 C98 116.7(5) . .
C94 N22 Zn4 121.8(3) . .
C98 N22 Zn4 121.1(3) . .
N24 N23 C96 108.8(6) . .
N23 N24 C99 108.8(6) . .
O4 C1 O3 125.4(4) . .
O4 C1 C2 119.0(3) . .
O3 C1 C2 115.6(3) . .
C3 C2 C1 121.0(3) . .
C3 C2 H2 119.5 . .
C1 C2 H2 119.5 . .
C2 C3 C4 125.7(3) . .
C2 C3 H3 117.1 . .
C4 C3 H3 117.1 . .
O5 C4 O6 119.4(4) . .
O5 C4 C3 117.6(3) . .
O6 C4 C3 123.0(3) . .
O5 C4 Zn2 55.9(2) . .
O6 C4 Zn2 63.5(2) . .
C3 C4 Zn2 173.4(3) . .
O8 C5 O7 123.3(3) . .
O8 C5 C6 118.3(3) . .
O7 C5 C6 118.4(3) . .
C7 C6 C5 124.3(3) . .
C7 C6 H6 117.9 . .
C5 C6 H6 117.9 . .
C6 C7 C8 121.0(3) . .
C6 C7 H7 119.5 . .
C8 C7 H7 119.5 . .
O10 C8 O9 124.1(3) . .
O10 C8 C7 117.8(3) . .
O9 C8 C7 118.0(3) . .
O11 C9 O12 124.2(3) . .
O11 C9 C10 117.6(3) . .
O12 C9 C10 118.2(3) . .
C11 C10 C9 125.6(3) . .
C11 C10 H10 117.2 . .
C9 C10 H10 117.2 . .
C10 C11 C12 121.2(3) . .
C10 C11 H11 119.4 . .
C12 C11 H11 119.4 . .
O13 C12 O14 123.2(4) . .
O13 C12 C11 119.1(3) . .
O14 C12 C11 117.7(3) . .
O17 C13 O18 125.7(4) . .
O17 C13 C14 118.5(3) . .
O18 C13 C14 115.8(3) . .
C15 C14 C13 122.3(3) . .
C15 C14 H14 118.9 . .
C13 C14 H14 118.9 . .
C14 C15 C16 124.8(4) . .
C14 C15 H15 117.6 . .
C16 C15 H15 117.6 . .
O15 C16 O16 120.3(4) . .
O15 C16 C15 123.0(3) . .
O16 C16 C15 116.7(3) . .
N1 C17 C18 123.7(4) . .
N1 C17 H17 118.1 . .
C18 C17 H17 118.1 . .
C19 C18 C17 118.0(4) . .
C19 C18 H18 121.0 . .
C17 C18 H18 121.0 . .
C18 C19 C20 119.5(4) . .
C18 C19 N2 115.8(4) . .
C20 C19 N2 124.7(4) . .
C21 C20 C19 117.9(4) . .
C21 C20 H20 121.0 . .
C19 C20 H20 121.0 . .
N1 C21 C20 123.3(4) . .
N1 C21 H21 118.3 . .
C20 C21 H21 118.3 . .
C23 C22 C27 120.6(5) . .
C23 C22 N3 124.5(5) . .
C27 C22 N3 114.9(5) . .
C22 C23 C24 119.9(5) . .
C22 C23 H23 120.1 . .
C24 C23 H23 120.1 . .
C23 C24 C25 119.5(6) . .
C23 C24 H24 120.2 . .
C25 C24 H24 120.2 . .
C26 C25 C24 120.7(5) . .
C26 C25 H25 119.7 . .
C24 C25 H25 119.7 . .
C25 C26 C27 120.0(6) . .
C25 C26 H26 120.0 . .
C27 C26 H26 120.0 . .
C26 C27 C22 119.3(6) . .
C26 C27 H27 120.3 . .
C22 C27 H27 120.3 . .
N4 C28 C29 123.6(4) . .
N4 C28 H28 118.2 . .
C29 C28 H28 118.2 . .
C28 C29 C30 118.5(4) . .
C28 C29 H29 120.7 . .
C30 C29 H29 120.7 . .
C29 C30 C31 118.7(4) . .
C29 C30 N5 117.4(4) . .
C31 C30 N5 123.8(4) . .
C30 C31 C32 118.6(4) . .
C30 C31 H31 120.7 . .
C32 C31 H31 120.7 . .
N4 C32 C31 122.8(4) . .
N4 C32 H32 118.6 . .
C31 C32 H32 118.6 . .
C38 C33 C34 120.6(5) . .
C38 C33 N6 115.6(4) . .
C34 C33 N6 123.7(4) . .
C33 C34 C35 118.6(5) . .
C33 C34 H34 120.7 . .
C35 C34 H34 120.7 . .
C36 C35 C34 120.4(5) . .
C36 C35 H35 119.8 . .
C34 C35 H35 119.8 . .
C37 C36 C35 120.1(5) . .
C37 C36 H36 120.0 . .
C35 C36 H36 120.0 . .
C36 C37 C38 119.9(5) . .
C36 C37 H37 120.0 . .
C38 C37 H37 120.0 . .
C33 C38 C37 120.3(5) . .
C33 C38 H38 119.8 . .
C37 C38 H38 119.8 . .
N7 C39 C40 123.9(4) . .
N7 C39 H39 118.0 . .
C40 C39 H39 118.0 . .
C39 C40 C41 118.5(4) . .
C39 C40 H40 120.8 . .
C41 C40 H40 120.8 . .
C40 C41 C42 118.8(4) . .
C40 C41 N8 124.2(4) . .
C42 C41 N8 117.0(4) . .
C41 C42 C43 118.9(4) . .
C41 C42 H42 120.6 . .
C43 C42 H42 120.6 . .
N7 C43 C42 123.2(4) . .
N7 C43 H43 118.4 . .
C42 C43 H43 118.4 . .
C45 C44 C49 119.3(5) . .
C45 C44 N9 115.7(4) . .
C49 C44 N9 125.0(4) . .
C44 C45 C46 120.3(5) . .
C44 C45 H45 119.9 . .
C46 C45 H45 119.9 . .
C47 C46 C45 119.8(5) . .
C47 C46 H46 120.1 . .
C45 C46 H46 120.1 . .
C46 C47 C48 120.2(5) . .
C46 C47 H47 119.9 . .
C48 C47 H47 119.9 . .
C49 C48 C47 119.9(5) . .
C49 C48 H48 120.0 . .
C47 C48 H48 120.0 . .
C48 C49 C44 120.5(5) . .
C48 C49 H49 119.8 . .
C44 C49 H49 119.8 . .
N10 C50 C51 123.5(4) . .
N10 C50 H50 118.3 . .
C51 C50 H50 118.3 . .
C50 C51 C52 118.7(4) . .
C50 C51 H51 120.7 . .
C52 C51 H51 120.7 . .
C53 C52 C51 118.3(4) . .
C53 C52 N11 116.8(4) . .
C51 C52 N11 124.8(4) . .
C54 C53 C52 118.9(4) . .
C54 C53 H53 120.6 . .
C52 C53 H53 120.6 . .
N10 C54 C53 123.5(4) . .
N10 C54 H54 118.2 . .
C53 C54 H54 118.2 . .
C60 C55 C56 119.6(5) . .
C60 C55 N12 125.1(5) . .
C56 C55 N12 115.3(5) . .
C55 C56 C57 120.2(6) . .
C55 C56 H56 119.9 . .
C57 C56 H56 119.9 . .
C58 C57 C56 120.0(6) . .
C58 C57 H57 120.0 . .
C56 C57 H57 120.0 . .
C57 C58 C59 119.3(6) . .
C57 C58 H58 120.3 . .
C59 C58 H58 120.3 . .
C60 C59 C58 121.1(6) . .
C60 C59 H59 119.5 . .
C58 C59 H59 119.5 . .
C55 C60 C59 119.7(6) . .
C55 C60 H60 120.1 . .
C59 C60 H60 120.1 . .
N13 C61 C62 123.9(4) . .
N13 C61 H61 118.0 . .
C62 C61 H61 118.0 . .
C61 C62 C63 118.1(4) . .
C61 C62 H62 121.0 . .
C63 C62 H62 121.0 . .
C64 C63 C62 119.1(4) . .
C64 C63 N14 117.0(4) . .
C62 C63 N14 124.0(4) . .
C65 C64 C63 118.1(4) . .
C65 C64 H64 120.9 . .
C63 C64 H64 120.9 . .
N13 C65 C64 123.7(4) . .
N13 C65 H65 118.2 . .
C64 C65 H65 118.2 . .
C71 C66 C67 119.4(4) . .
C71 C66 N15 124.9(4) . .
C67 C66 N15 115.8(4) . .
C68 C67 C66 119.9(5) . .
C68 C67 H67 120.0 . .
C66 C67 H67 120.0 . .
C67 C68 C69 120.4(5) . .
C67 C68 H68 119.8 . .
C69 C68 H68 119.8 . .
C68 C69 C70 119.7(5) . .
C68 C69 H69 120.2 . .
C70 C69 H69 120.2 . .
C71 C70 C69 120.3(5) . .
C71 C70 H70 119.9 . .
C69 C70 H70 119.9 . .
C70 C71 C66 120.3(5) . .
C70 C71 H71 119.8 . .
C66 C71 H71 119.8 . .
N16 C72 C73 125.3(4) . .
N16 C72 H72 117.4 . .
C73 C72 H72 117.4 . .
C72 C73 C74 117.5(4) . .
C72 C73 H73 121.3 . .
C74 C73 H73 121.3 . .
C75 C74 C73 118.3(4) . .
C75 C74 N17 117.0(4) . .
C73 C74 N17 124.7(4) . .
C76 C75 C74 119.2(4) . .
C76 C75 H75 120.4 . .
C74 C75 H75 120.4 . .
N16 C76 C75 124.7(5) . .
N16 C76 H76 117.7 . .
C75 C76 H76 117.7 . .
C82 C77 C78 119.8(5) . .
C82 C77 N18 125.5(5) . .
C78 C77 N18 114.7(5) . .
C79 C78 C77 119.1(6) . .
C79 C78 H78 120.4 . .
C77 C78 H78 120.4 . .
C78 C79 C80 121.1(6) . .
C78 C79 H79 119.5 . .
C80 C79 H79 119.5 . .
C81 C80 C79 119.5(6) . .
C81 C80 H80 120.2 . .
C79 C80 H80 120.2 . .
C80 C81 C82 120.5(6) . .
C80 C81 H81 119.8 . .
C82 C81 H81 119.8 . .
C77 C82 C81 120.0(6) . .
C77 C82 H82 120.0 . .
C81 C82 H82 120.0 . .
N19 C83 C84 122.9(4) . .
N19 C83 H83 118.6 . .
C84 C83 H83 118.6 . .
C85 C84 C83 119.0(5) . .
C85 C84 H84 120.5 . .
C83 C84 H84 120.5 . .
C84 C85 C86 119.4(5) . .
C84 C85 N20 117.0(4) . .
C86 C85 N20 123.6(4) . .
C87 C86 C85 117.3(4) . .
C87 C86 H86 121.4 . .
C85 C86 H86 121.4 . .
N19 C87 C86 123.7(4) . .
N19 C87 H87 118.1 . .
C86 C87 H87 118.1 . .
C89 C88 C93 120.2(5) . .
C89 C88 N21 124.1(4) . .
C93 C88 N21 115.7(5) . .
C90 C89 C88 119.4(5) . .
C90 C89 H89 120.3 . .
C88 C89 H89 120.3 . .
C89 C90 C91 120.4(5) . .
C89 C90 H90 119.8 . .
C91 C90 H90 119.8 . .
C92 C91 C90 120.5(5) . .
C92 C91 H91 119.8 . .
C90 C91 H91 119.8 . .
C91 C92 C93 120.1(5) . .
C91 C92 H92 119.9 . .
C93 C92 H92 119.9 . .
C92 C93 C88 119.4(5) . .
C92 C93 H93 120.3 . .
C88 C93 H93 120.3 . .
N22 C94 C95 122.9(5) . .
N22 C94 H94 118.5 . .
C95 C94 H94 118.5 . .
C94 C95 C96 117.0(5) . .
C94 C95 H95 121.5 . .
C96 C95 H95 121.5 . .
C97 C96 C95 119.8(5) . .
C97 C96 N23 114.6(6) . .
C95 C96 N23 125.6(6) . .
C96 C97 C98 118.5(6) . .
C96 C97 H97 120.8 . .
C98 C97 H97 120.8 . .
N22 C98 C97 125.1(6) . .
N22 C98 H98 117.4 . .
C97 C98 H98 117.4 . .
C100 C99 C104 121.2(6) . .
C100 C99 N24 112.5(7) . .
C104 C99 N24 126.3(6) . .
C99 C100 C101 120.6(7) . .
C99 C100 H100 119.7 . .
C101 C100 H100 119.7 . .
C100 C101 C102 119.8(7) . .
C100 C101 H200 120.1 . .
C102 C101 H200 120.1 . .
C101 C102 C103 120.1(6) . .
C101 C102 H102 119.9 . .
C103 C102 H102 119.9 . .
C104 C103 C102 119.6(7) . .
C104 C103 H103 120.2 . .
C102 C103 H103 120.2 . .
C103 C104 C99 118.8(6) . .
C103 C104 H104 120.6 . .
C99 C104 H104 120.6 . .

loop_
_geom_bond_atom_site_label_1
_geom_bond_atom_site_label_2
_geom_bond_distance
_geom_bond_site_symmetry_2
Zn1 O3 2.046(3) .
Zn1 O1 2.077(3) .
Zn1 O2 2.087(3) .
Zn1 O11 2.173(2) 1_565
Zn1 N1 2.198(4) .
Zn1 N4 2.209(3) .
Zn2 O7 2.023(3) .
Zn2 O9 2.081(3) 2_667
Zn2 O5 2.120(3) .
Zn2 N7 2.188(4) .
Zn2 N10 2.193(4) .
Zn2 O6 2.287(3) .
Zn2 C4 2.551(4) .
Zn3 O12 2.014(3) .
Zn3 O14 2.036(3) 2_656
Zn3 O16 2.045(3) .
Zn3 N13 2.217(4) .
Zn3 N16 2.264(4) .
Zn4 O18 2.047(3) .
Zn4 O19 2.087(3) .
Zn4 O8 2.100(3) .
Zn4 O20 2.100(3) .
Zn4 N19 2.188(4) .
Zn4 N22 2.200(4) .
O3 C1 1.282(4) .
O4 C1 1.238(4) .
O5 C4 1.252(5) .
O6 C4 1.271(4) .
O7 C5 1.272(4) .
O8 C5 1.251(4) .
O9 C8 1.264(4) .
O9 Zn2 2.081(3) 2_667
O10 C8 1.239(4) .
O11 C9 1.254(4) .
O11 Zn1 2.173(2) 1_545
O12 C9 1.272(4) .
O13 C12 1.245(5) .
O14 C12 1.272(4) .
O14 Zn3 2.036(3) 2_656
O15 C16 1.253(5) .
O16 C16 1.267(5) .
O17 C13 1.239(5) .
O18 C13 1.279(4) .
N1 C17 1.327(6) .
N1 C21 1.333(5) .
N2 N3 1.237(5) .
N2 C19 1.443(6) .
N3 C22 1.424(6) .
N4 C28 1.334(5) .
N4 C32 1.335(5) .
N5 N6 1.242(5) .
N5 C30 1.441(6) .
N6 C33 1.428(6) .
N7 C43 1.335(5) .
N7 C39 1.337(5) .
N8 N9 1.253(5) .
N8 C41 1.434(6) .
N9 C44 1.416(6) .
N10 C54 1.331(5) .
N10 C50 1.349(5) .
N11 N12 1.237(6) .
N11 C52 1.438(6) .
N12 C55 1.420(6) .
N13 C65 1.337(5) .
N13 C61 1.342(5) .
N14 N15 1.254(5) .
N14 C63 1.431(6) .
N15 C66 1.412(6) .
N16 C76 1.330(6) .
N16 C72 1.350(6) .
N17 N18 1.244(5) .
N17 C74 1.427(6) .
N18 C77 1.424(6) .
N19 C83 1.323(6) .
N19 C87 1.335(6) .
N20 N21 1.251(5) .
N20 C85 1.437(6) .
N21 C88 1.421(6) .
N22 C94 1.336(6) .
N22 C98 1.336(6) .
N23 N24 1.179(7) .
N23 C96 1.491(8) .
N24 C99 1.528(8) .
C1 C2 1.494(5) .
C2 C3 1.323(5) .
C2 H2 0.9500 .
C3 C4 1.471(5) .
C3 H3 0.9500 .
C5 C6 1.490(5) .
C6 C7 1.317(5) .
C6 H6 0.9500 .
C7 C8 1.499(5) .
C7 H7 0.9500 .
C9 C10 1.490(5) .
C10 C11 1.319(5) .
C10 H10 0.9500 .
C11 C12 1.498(5) .
C11 H11 0.9500 .
C13 C14 1.500(5) .
C14 C15 1.316(5) .
C14 H14 0.9500 .
C15 C16 1.470(5) .
C15 H15 0.9500 .
C17 C18 1.381(7) .
C17 H17 0.9500 .
C18 C19 1.374(6) .
C18 H18 0.9500 .
C19 C20 1.383(6) .
C20 C21 1.383(6) .
C20 H20 0.9500 .
C21 H21 0.9500 .
C22 C23 1.369(7) .
C22 C27 1.397(7) .
C23 C24 1.388(7) .
C23 H23 0.9500 .
C24 C25 1.388(9) .
C24 H24 0.9500 .
C25 C26 1.370(9) .
C25 H25 0.9500 .
C26 C27 1.385(8) .
C26 H26 0.9500 .
C27 H27 0.9500 .
C28 C29 1.379(6) .
C28 H28 0.9500 .
C29 C30 1.386(6) .
C29 H29 0.9500 .
C30 C31 1.386(6) .
C31 C32 1.391(6) .
C31 H31 0.9500 .
C32 H32 0.9500 .
C33 C38 1.378(7) .
C33 C34 1.387(7) .
C34 C35 1.394(7) .
C34 H34 0.9500 .
C35 C36 1.390(7) .
C35 H35 0.9500 .
C36 C37 1.371(7) .
C36 H36 0.9500 .
C37 C38 1.382(7) .
C37 H37 0.9500 .
C38 H38 0.9500 .
C39 C40 1.373(6) .
C39 H39 0.9500 .
C40 C41 1.373(6) .
C40 H40 0.9500 .
C41 C42 1.374(6) .
C42 C43 1.379(6) .
C42 H42 0.9500 .
C43 H43 0.9500 .
C44 C45 1.384(7) .
C44 C49 1.396(7) .
C45 C46 1.394(7) .
C45 H45 0.9500 .
C46 C47 1.370(7) .
C46 H46 0.9500 .
C47 C48 1.398(7) .
C47 H47 0.9500 .
C48 C49 1.367(7) .
C48 H48 0.9500 .
C49 H49 0.9500 .
C50 C51 1.358(6) .
C50 H50 0.9500 .
C51 C52 1.395(6) .
C51 H51 0.9500 .
C52 C53 1.382(7) .
C53 C54 1.369(7) .
C53 H53 0.9500 .
C54 H54 0.9500 .
C55 C60 1.368(8) .
C55 C56 1.379(7) .
C56 C57 1.391(8) .
C56 H56 0.9500 .
C57 C58 1.358(9) .
C57 H57 0.9500 .
C58 C59 1.379(9) .
C58 H58 0.9500 .
C59 C60 1.374(8) .
C59 H59 0.9500 .
C60 H60 0.9500 .
C61 C62 1.370(6) .
C61 H61 0.9500 .
C62 C63 1.392(6) .
C62 H62 0.9500 .
C63 C64 1.388(6) .
C64 C65 1.379(6) .
C64 H64 0.9500 .
C65 H65 0.9500 .
C66 C71 1.395(6) .
C66 C67 1.396(6) .
C67 C68 1.376(7) .
C67 H67 0.9500 .
C68 C69 1.382(7) .
C68 H68 0.9500 .
C69 C70 1.394(7) .
C69 H69 0.9500 .
C70 C71 1.365(7) .
C70 H70 0.9500 .
C71 H71 0.9500 .
C72 C73 1.376(7) .
C72 H72 0.9500 .
C73 C74 1.395(6) .
C73 H73 0.9500 .
C74 C75 1.375(7) .
C75 C76 1.372(7) .
C75 H75 0.9500 .
C76 H76 0.9500 .
C77 C82 1.375(8) .
C77 C78 1.409(8) .
C78 C79 1.369(8) .
C78 H78 0.9500 .
C79 C80 1.379(9) .
C79 H79 0.9500 .
C80 C81 1.378(9) .
C80 H80 0.9500 .
C81 C82 1.380(8) .
C81 H81 0.9500 .
C82 H82 0.9500 .
C83 C84 1.383(7) .
C83 H83 0.9500 .
C84 C85 1.366(7) .
C84 H84 0.9500 .
C85 C86 1.387(7) .
C86 C87 1.385(6) .
C86 H86 0.9500 .
C87 H87 0.9500 .
C88 C89 1.393(7) .
C88 C93 1.401(7) .
C89 C90 1.382(7) .
C89 H89 0.9500 .
C90 C91 1.389(8) .
C90 H90 0.9500 .
C91 C92 1.375(8) .
C91 H91 0.9500 .
C92 C93 1.389(7) .
C92 H92 0.9500 .
C93 H93 0.9500 .
C94 C95 1.398(8) .
C94 H94 0.9500 .
C95 C96 1.421(9) .
C95 H95 0.9500 .
C96 C97 1.338(9) .
C97 C98 1.365(7) .
C97 H97 0.9500 .
C98 H98 0.9500 .
C99 C100 1.355(9) .
C99 C104 1.396(9) .
C100 C101 1.371(9) .
C100 H100 0.9500 .
C101 C102 1.386(10) .
C101 H200 0.9500 .
C102 C103 1.395(10) .
C102 H102 0.9500 .
C103 C104 1.389(9) .
C103 H103 0.9500 .
C104 H104 0.9500 .
